data_1534329
loop_
_publ_author_name
'Brunn, H.'
'Hoppe, R.'

_publ_section_title
;
 Ueber Rb Se O2 (Se La, Nd, Sm, Eu, Gd) sowie Cs Nd O2
;
_journal_name_full 'Zeitschrift fuer Anorganische und Allgemeine Chemie'
_journal_page_first 213
_journal_page_last 220
_journal_volume 417
_journal_year 1975
_chemical_formula_sum 'Nd O2 Rb'
_chemical_name_systematic 'Rb Nd O2'
_space_group_IT_number 166
_symmetry_space_group_name_Hall '-R 3 2"'
_symmetry_space_group_name_H-M 'R -3 m :H'
_cell_angle_alpha 90
_cell_angle_beta 90
_cell_angle_gamma 120
_cell_formula_units_Z 3
_cell_length_a 3.638
_cell_length_b 3.638
_cell_length_c 19.58
_cell_volume 224.424
_citation_journal_id_ASTM ZAACAB
_cod_data_source_file Brunn_ZAACAB_1975_1788.cif
_cod_data_source_block Nd1O2Rb1
_cod_original_cell_volume 224.4237
_cod_original_formula_sum 'Nd1 O2 Rb1'
_cod_database_code 1534329

loop_
_symmetry_equiv_pos_as_xyz
x,y,z
-y,x-y,z
-x+y,-x,z
y,x,-z
-x,-x+y,-z
x-y,-y,-z
-x,-y,-z
y,-x+y,-z
x-y,x,-z
-y,-x,z
x,x-y,z
-x+y,y,z
x+2/3,y+1/3,z+1/3
-y+2/3,x-y+1/3,z+1/3
-x+y+2/3,-x+1/3,z+1/3
y+2/3,x+1/3,-z+1/3
-x+2/3,-x+y+1/3,-z+1/3
x-y+2/3,-y+1/3,-z+1/3
-x+2/3,-y+1/3,-z+1/3
y+2/3,-x+y+1/3,-z+1/3
x-y+2/3,x+1/3,-z+1/3
-y+2/3,-x+1/3,z+1/3
x+2/3,x-y+1/3,z+1/3
-x+y+2/3,y+1/3,z+1/3
x+1/3,y+2/3,z+2/3
-y+1/3,x-y+2/3,z+2/3
-x+y+1/3,-x+2/3,z+2/3
y+1/3,x+2/3,-z+2/3
-x+1/3,-x+y+2/3,-z+2/3
x-y+1/3,-y+2/3,-z+2/3
-x+1/3,-y+2/3,-z+2/3
y+1/3,-x+y+2/3,-z+2/3
x-y+1/3,x+2/3,-z+2/3
-y+1/3,-x+2/3,z+2/3
x+1/3,x-y+2/3,z+2/3
-x+y+1/3,y+2/3,z+2/3

loop_
_atom_site_label
_atom_site_type_symbol
_atom_site_fract_x
_atom_site_fract_y
_atom_site_fract_z
_atom_site_occupancy
_atom_site_U_iso_or_equiv
Nd1 Nd+3 0 0 0.5 1 0.0
Rb1 Rb+1 0 0 0 1 0.0
O1 O-2 0 0 0.22 1 0.0
